data_7126072
loop_
_publ_author_name
'Chai, Xiaomin'
'Huang, Hai-Hua'
'Liu, Huiping'
'Ke, Zhuofeng'
'Yong, Wen-Wen'
'Zhang, Ming-Tian'
'Cheng, Yuan-Sheng'
'Wei, Xian-Wen'
'Zhang, Liyan'
'Yuan, Guozan'

_publ_section_title
;
 Highly efficient and selective photocatalytic CO<sub>2</sub> to CO
 conversion in aqueous solution.
;
_journal_issue 27
_journal_name_full 'Chemical communications (Cambridge, England)'
_journal_page_first 3851
_journal_page_last 3854
_journal_paper_doi 10.1039/d0cc00879f
_journal_volume 56
_journal_year 2020
_chemical_formula_sum 'C24 H23 Cl Mn N5 O6'
_chemical_formula_weight 567.86
_space_group_crystal_system orthorhombic
_space_group_IT_number 19
_space_group_name_Hall 'P 2ac 2ab'
_space_group_name_H-M_alt 'P 21 21 21'
_atom_sites_solution_hydrogens geom
_audit_creation_method SHELXL-2016/6
_audit_update_record
;
2019-09-21 deposited with the CCDC.	2020-02-25 downloaded from the CCDC.
;
_cell_angle_alpha 90
_cell_angle_beta 90
_cell_angle_gamma 90
_cell_formula_units_Z 4
_cell_length_a 9.033(3)
_cell_length_b 11.082(4)
_cell_length_c 24.474(9)
_cell_measurement_reflns_used 3827
_cell_measurement_temperature 296(2)
_cell_measurement_theta_max 23.39
_cell_measurement_theta_min 2.40
_cell_volume 2449.9(15)
_computing_cell_refinement 'Bruker SMART'
_computing_data_collection 'Bruker SMART'
_computing_data_reduction 'Bruker SAINT'
_computing_molecular_graphics 'Bruker SHELXTL'
_computing_publication_material 'Bruker SHELXTL'
_computing_structure_refinement 'Bruker SHELXTL'
_computing_structure_solution 'Bruker SHELXTL'
_diffrn_ambient_temperature 296(2)
_diffrn_measured_fraction_theta_full 0.999
_diffrn_measured_fraction_theta_max 0.998
_diffrn_measurement_device_type 'CCD area detector'
_diffrn_measurement_method 'phi and omega scans'
_diffrn_radiation_type MoK\a
_diffrn_radiation_wavelength 0.71073
_diffrn_reflns_av_R_equivalents 0.0325
_diffrn_reflns_av_unetI/netI 0.0428
_diffrn_reflns_Laue_measured_fraction_full 0.999
_diffrn_reflns_Laue_measured_fraction_max 0.998
_diffrn_reflns_limit_h_max 11
_diffrn_reflns_limit_h_min -11
_diffrn_reflns_limit_k_max 8
_diffrn_reflns_limit_k_min -14
_diffrn_reflns_limit_l_max 31
_diffrn_reflns_limit_l_min -31
_diffrn_reflns_number 15565
_diffrn_reflns_point_group_measured_fraction_full 1.000
_diffrn_reflns_point_group_measured_fraction_max 0.997
_diffrn_reflns_theta_full 25.242
_diffrn_reflns_theta_max 27.592
_diffrn_reflns_theta_min 2.403
_diffrn_source 'sealed tube'
_exptl_absorpt_coefficient_mu 0.699
_exptl_crystal_colour Brown
_exptl_crystal_density_diffrn 1.540
_exptl_crystal_description Block
_exptl_crystal_F_000 1168
_exptl_crystal_size_max 0.190
_exptl_crystal_size_mid 0.190
_exptl_crystal_size_min 0.180
_refine_diff_density_max 0.862
_refine_diff_density_min -0.350
_refine_diff_density_rms 0.074
_refine_ls_abs_structure_details
;
 Flack x determined using 1559 quotients [(I+)-(I-)]/[(I+)+(I-)]
 (Parsons, Flack and Wagner, Acta Cryst. B69 (2013) 249-259).
;
_refine_ls_abs_structure_Flack 0.041(12)
_refine_ls_extinction_method none
_refine_ls_goodness_of_fit_ref 1.024
_refine_ls_hydrogen_treatment constr
_refine_ls_matrix_type full
_refine_ls_number_parameters 334
_refine_ls_number_reflns 5665
_refine_ls_number_restraints 364
_refine_ls_restrained_S_all 1.021
_refine_ls_R_factor_all 0.0694
_refine_ls_R_factor_gt 0.0546
_refine_ls_shift/su_max 0.001
_refine_ls_shift/su_mean 0.000
_refine_ls_structure_factor_coef Fsqd
_refine_ls_weighting_details 'w=1/[\s^2^(Fo^2^)+(0.1133P)^2^] where P=(Fo^2^+2Fc^2^)/3'
_refine_ls_weighting_scheme calc
_refine_ls_wR_factor_gt 0.1573
_refine_ls_wR_factor_ref 0.1702
_reflns_Friedel_coverage 0.763
_reflns_Friedel_fraction_full 1.000
_reflns_Friedel_fraction_max 0.996
_reflns_number_gt 4441
_reflns_number_total 5665
_reflns_threshold_expression 'I > 2\s(I)'
_cod_data_source_file d0cc00879f2.cif
_cod_data_source_block 4
_cod_depositor_comments 'Adding full bibliography for 7126070--7126074.cif.'
_cod_original_cell_volume 2450.0(15)
_cod_database_code 7126072
_shelx_shelxl_version_number 2016/6
_shelx_space_group_comment
;
The symmetry employed for this shelxl refinement is uniquely defined
by the following loop, which should always be used as a source of
symmetry information in preference to the above space-group names.
They are only intended as comments.
;
_shelx_estimated_absorpt_t_min 0.879
_shelx_estimated_absorpt_t_max 0.885

loop_
_space_group_symop_operation_xyz
'x, y, z'
'-x+1/2, -y, z+1/2'
'x+1/2, -y+1/2, -z'
'-x, y+1/2, -z+1/2'

loop_
_atom_site_label
_atom_site_type_symbol
_atom_site_fract_x
_atom_site_fract_y
_atom_site_fract_z
_atom_site_U_iso_or_equiv
_atom_site_adp_type
_atom_site_occupancy
_atom_site_site_symmetry_order
_atom_site_calc_flag
_atom_site_refinement_flags_posn
_atom_site_refinement_flags_adp
_atom_site_refinement_flags_occupancy
_atom_site_disorder_assembly
_atom_site_disorder_group
Mn1 Mn 0.29817(8) 0.49885(7) 0.61256(2) 0.0401(2) Uani 1 1 d . U . . .
O1 O 0.0903(5) 0.3721(4) 0.74877(14) 0.0632(11) Uani 1 1 d . U . . .
N1 N 0.2576(5) 0.3547(4) 0.56074(16) 0.0440(9) Uani 1 1 d . U . . .
C1 C -0.0241(7) 0.5574(6) 0.5622(2) 0.0570(14) Uani 1 1 d . U . . .
H1A H -0.003369 0.496429 0.537258 0.068 Uiso 1 1 calc R U . . .
Cl02 Cl 0.0455(2) 0.49199(16) 0.38083(7) 0.0732(5) Uani 1 1 d . U . . .
O2 O 0.4130(5) 0.5853(4) 0.56618(16) 0.0637(11) Uani 1 1 d . U . . .
N2 N 0.1937(5) 0.3903(4) 0.66277(15) 0.0411(8) Uani 1 1 d . U . . .
C2 C -0.1618(8) 0.6071(6) 0.5624(3) 0.0721(19) Uani 1 1 d . U . . .
H2A H -0.233563 0.580239 0.538046 0.087 Uiso 1 1 calc R U . . .
O3 O -0.023(3) 0.5676(11) 0.3564(9) 0.369(13) Uani 1 1 d . U . . .
N3 N 0.0833(5) 0.5929(4) 0.59682(16) 0.0466(10) Uani 1 1 d . U . . .
C3 C -0.1942(8) 0.6990(6) 0.5997(3) 0.0644(15) Uani 1 1 d . U . . .
H3B H -0.288008 0.733534 0.600837 0.077 Uiso 1 1 calc R U . . .
N4 N 0.2784(5) 0.6241(4) 0.68169(16) 0.0454(9) Uani 1 1 d . U . . .
C4 C -0.0850(7) 0.7371(5) 0.6343(2) 0.0558(13) Uani 1 1 d . U . . .
H4A H -0.103384 0.798448 0.659373 0.067 Uiso 1 1 calc R U . . .
O5 O -0.0223(15) 0.4091(14) 0.4181(8) 0.269(8) Uani 1 1 d . U . . .
N5 N 0.5023(5) 0.4708(4) 0.66021(17) 0.0476(10) Uani 1 1 d . U . . .
C5 C 0.0518(6) 0.6840(4) 0.6317(2) 0.0440(11) Uani 1 1 d . U . . .
O6 O 0.136(2) 0.5342(12) 0.4173(6) 0.283(9) Uani 1 1 d . U . . .
C6 C 0.1830(7) 0.7249(5) 0.6659(2) 0.0544(13) Uani 1 1 d . U . . .
H6B H 0.240544 0.782914 0.645133 0.065 Uiso 1 1 calc R U . . .
H6C H 0.147014 0.764977 0.698509 0.065 Uiso 1 1 calc R U . . .
C7 C 0.4296(7) 0.6675(5) 0.6958(3) 0.0561(14) Uani 1 1 d . U . . .
H7A H 0.429249 0.703204 0.732029 0.067 Uiso 1 1 calc R U . . .
H7B H 0.460942 0.728580 0.669894 0.067 Uiso 1 1 calc R U . . .
O8 O 0.100(3) 0.4087(12) 0.3523(5) 0.311(10) Uani 1 1 d . U . . .
C8 C 0.5358(6) 0.5610(6) 0.6943(2) 0.0521(13) Uani 1 1 d . U . . .
C9 C 0.6648(7) 0.5607(7) 0.7265(3) 0.0653(16) Uani 1 1 d . U . . .
H9A H 0.685196 0.623235 0.750661 0.078 Uiso 1 1 calc R U . . .
C10 C 0.7580(8) 0.4662(8) 0.7210(3) 0.081(2) Uani 1 1 d . U . . .
H10A H 0.844644 0.463954 0.741456 0.097 Uiso 1 1 calc R U . . .
C12 C 0.7270(8) 0.3737(7) 0.6859(3) 0.0749(18) Uani 1 1 d . U . . .
H12A H 0.791998 0.309249 0.681906 0.090 Uiso 1 1 calc R U . . .
C13 C 0.5971(7) 0.3785(6) 0.6564(2) 0.0604(14) Uani 1 1 d . U . . .
H13A H 0.574437 0.314981 0.632991 0.072 Uiso 1 1 calc R U . . .
C14 C 0.2124(7) 0.5530(6) 0.7279(2) 0.0535(13) Uani 1 1 d . U . . .
H14A H 0.129596 0.598342 0.742530 0.064 Uiso 1 1 calc R U . . .
H14B H 0.285963 0.546530 0.756603 0.064 Uiso 1 1 calc R U . . .
C15 C 0.1592(6) 0.4280(5) 0.71415(19) 0.0462(12) Uani 1 1 d . U . . .
C16 C 0.1478(6) 0.2774(5) 0.6423(2) 0.0428(11) Uani 1 1 d . U . . .
C17 C 0.0772(6) 0.1846(5) 0.6683(2) 0.0542(13) Uani 1 1 d . U . . .
H17A H 0.054725 0.191715 0.705232 0.065 Uiso 1 1 calc R U . . .
C18 C 0.0382(8) 0.0790(6) 0.6405(3) 0.0695(17) Uani 1 1 d . U . . .
H18A H -0.009404 0.017328 0.659331 0.083 Uiso 1 1 calc R U . . .
C19 C 0.0692(8) 0.0644(6) 0.5850(3) 0.0679(17) Uani 1 1 d . U . . .
H19A H 0.041704 -0.005826 0.566851 0.081 Uiso 1 1 calc R U . . .
C20 C 0.1419(7) 0.1566(5) 0.5573(2) 0.0543(13) Uani 1 1 d . U . . .
C21 C 0.1853(6) 0.2617(4) 0.5858(2) 0.0426(10) Uani 1 1 d . U . . .
C22 C 0.1743(8) 0.1530(6) 0.5012(3) 0.0669(16) Uani 1 1 d . U . . .
H22A H 0.145550 0.086843 0.480368 0.080 Uiso 1 1 calc R U . . .
C23 C 0.2484(8) 0.2473(7) 0.4773(2) 0.0688(17) Uani 1 1 d . U . . .
H23A H 0.272950 0.243719 0.440386 0.083 Uiso 1 1 calc R U . . .
C24 C 0.2864(7) 0.3469(6) 0.5075(2) 0.0563(14) Uani 1 1 d . U . . .
H24A H 0.333718 0.410993 0.490310 0.068 Uiso 1 1 calc R U . . .
C25 C 0.3719(9) 0.6742(6) 0.5286(3) 0.077(2) Uani 1 1 d . U . . .
H25A H 0.458279 0.703336 0.509973 0.116 Uiso 1 1 calc R U . . .
H25B H 0.304054 0.640581 0.502542 0.116 Uiso 1 1 calc R U . . .
H25C H 0.325025 0.739793 0.547542 0.116 Uiso 1 1 calc R U . . .

loop_
_atom_site_aniso_label
_atom_site_aniso_U_11
_atom_site_aniso_U_22
_atom_site_aniso_U_33
_atom_site_aniso_U_23
_atom_site_aniso_U_13
_atom_site_aniso_U_12
Mn1 0.0497(4) 0.0384(4) 0.0321(3) -0.0010(3) 0.0045(3) -0.0039(4)
O1 0.073(2) 0.077(3) 0.0396(19) 0.0097(19) 0.0135(19) -0.007(2)
N1 0.050(2) 0.043(2) 0.0389(19) -0.0043(17) 0.0002(17) 0.0035(18)
C1 0.073(4) 0.049(3) 0.050(3) -0.006(3) -0.015(3) -0.006(3)
Cl02 0.0750(10) 0.0602(9) 0.0843(11) -0.0074(10) -0.0032(7) 0.0045(9)
O2 0.076(3) 0.060(2) 0.055(2) 0.020(2) 0.009(2) -0.012(2)
N2 0.046(2) 0.044(2) 0.0339(17) 0.0010(16) 0.0033(16) -0.0019(19)
C2 0.080(4) 0.048(3) 0.088(4) 0.011(3) -0.037(4) -0.009(3)
O3 0.52(3) 0.134(9) 0.45(3) 0.034(10) -0.27(2) 0.112(13)
N3 0.060(3) 0.040(2) 0.039(2) -0.0040(17) -0.0041(18) -0.001(2)
C3 0.059(3) 0.060(4) 0.073(4) 0.011(3) -0.006(3) 0.005(3)
N4 0.048(2) 0.047(2) 0.0406(19) -0.0108(18) -0.0017(18) -0.0012(19)
C4 0.065(3) 0.048(3) 0.054(3) 0.002(2) 0.006(3) 0.003(3)
O5 0.170(10) 0.235(12) 0.402(19) 0.089(12) 0.113(12) -0.037(9)
N5 0.048(2) 0.052(3) 0.043(2) 0.0071(18) 0.0052(17) 0.0028(18)
C5 0.053(3) 0.037(2) 0.042(2) -0.001(2) 0.001(2) -0.003(2)
O6 0.40(2) 0.227(12) 0.224(11) 0.042(9) -0.151(13) -0.151(13)
C6 0.064(3) 0.048(3) 0.051(3) -0.014(2) -0.008(3) 0.007(3)
C7 0.053(3) 0.054(3) 0.061(3) -0.017(3) -0.008(2) -0.005(3)
O8 0.58(3) 0.163(9) 0.188(10) -0.026(8) 0.100(13) 0.112(13)
C8 0.047(3) 0.065(3) 0.044(3) 0.004(3) -0.001(2) -0.004(3)
C9 0.055(3) 0.080(4) 0.061(3) 0.007(3) -0.008(3) -0.004(3)
C10 0.057(4) 0.102(6) 0.083(4) 0.019(4) -0.012(3) 0.001(3)
C12 0.063(4) 0.077(4) 0.085(4) 0.028(3) 0.014(3) 0.025(3)
C13 0.063(3) 0.059(3) 0.059(3) 0.009(3) 0.011(3) 0.007(3)
C14 0.061(3) 0.065(3) 0.035(2) -0.008(2) 0.005(2) 0.000(3)
C15 0.044(3) 0.061(3) 0.034(2) 0.006(2) -0.0004(19) 0.005(2)
C16 0.042(2) 0.038(2) 0.048(3) 0.006(2) -0.001(2) 0.001(2)
C17 0.052(3) 0.047(3) 0.063(3) 0.014(3) -0.001(2) -0.003(2)
C18 0.070(4) 0.048(3) 0.090(5) 0.012(3) -0.007(3) -0.013(3)
C19 0.068(4) 0.037(3) 0.099(4) -0.007(3) -0.024(3) -0.005(3)
C20 0.055(3) 0.039(3) 0.069(3) -0.010(2) -0.011(3) 0.010(2)
C21 0.041(2) 0.035(2) 0.052(2) -0.0016(19) -0.005(2) 0.005(2)
C22 0.079(4) 0.052(3) 0.070(4) -0.024(3) -0.013(3) 0.010(3)
C23 0.077(4) 0.081(4) 0.048(3) -0.020(3) 0.002(3) 0.014(3)
C24 0.065(3) 0.062(3) 0.043(2) -0.009(2) 0.011(3) 0.006(3)
C25 0.094(5) 0.063(4) 0.074(4) 0.024(3) 0.013(4) -0.009(4)

loop_
_atom_type_symbol
_atom_type_description
_atom_type_scat_dispersion_real
_atom_type_scat_dispersion_imag
_atom_type_scat_source
C C 0.0033 0.0016 'International Tables Vol C Tables 4.2.6.8 and 6.1.1.4'
H H 0.0000 0.0000 'International Tables Vol C Tables 4.2.6.8 and 6.1.1.4'
N N 0.0061 0.0033 'International Tables Vol C Tables 4.2.6.8 and 6.1.1.4'
O O 0.0106 0.0060 'International Tables Vol C Tables 4.2.6.8 and 6.1.1.4'
Cl Cl 0.1484 0.1585 'International Tables Vol C Tables 4.2.6.8 and 6.1.1.4'
Mn Mn 0.3368 0.7283 'International Tables Vol C Tables 4.2.6.8 and 6.1.1.4'

loop_
_geom_angle_atom_site_label_1
_geom_angle_atom_site_label_2
_geom_angle_atom_site_label_3
_geom_angle
_geom_angle_site_symmetry_1
_geom_angle_site_symmetry_3
_geom_angle_publ_flag
O2 Mn1 N2 172.9(2) . . ?
O2 Mn1 N1 97.22(19) . . ?
N2 Mn1 N1 79.95(16) . . ?
O2 Mn1 N4 101.25(19) . . ?
N2 Mn1 N4 82.28(17) . . ?
N1 Mn1 N4 160.80(18) . . ?
O2 Mn1 N5 85.82(18) . . ?
N2 Mn1 N5 89.12(17) . . ?
N1 Mn1 N5 111.29(17) . . ?
N4 Mn1 N5 75.50(17) . . ?
O2 Mn1 N3 98.20(19) . . ?
N2 Mn1 N3 88.62(18) . . ?
N1 Mn1 N3 95.75(16) . . ?
N4 Mn1 N3 76.56(16) . . ?
N5 Mn1 N3 152.02(17) . . ?
C24 N1 C21 119.0(5) . . ?
C24 N1 Mn1 127.9(4) . . ?
C21 N1 Mn1 113.1(3) . . ?
N3 C1 C2 122.6(6) . . ?
N3 C1 H1A 118.7 . . ?
C2 C1 H1A 118.7 . . ?
O3 Cl02 O8 116.0(13) . . ?
O3 Cl02 O6 114.6(10) . . ?
O8 Cl02 O6 113.5(18) . . ?
O3 Cl02 O5 122.8(17) . . ?
O8 Cl02 O5 92.9(10) . . ?
O6 Cl02 O5 93.6(11) . . ?
C25 O2 Mn1 129.2(5) . . ?
C15 N2 C16 122.2(4) . . ?
C15 N2 Mn1 120.1(4) . . ?
C16 N2 Mn1 117.6(3) . . ?
C1 C2 C3 119.3(6) . . ?
C1 C2 H2A 120.4 . . ?
C3 C2 H2A 120.4 . . ?
C1 N3 C5 117.7(5) . . ?
C1 N3 Mn1 126.7(4) . . ?
C5 N3 Mn1 114.9(3) . . ?
C4 C3 C2 118.6(6) . . ?
C4 C3 H3B 120.7 . . ?
C2 C3 H3B 120.7 . . ?
C6 N4 C7 110.8(4) . . ?
C6 N4 C14 111.5(5) . . ?
C7 N4 C14 111.0(4) . . ?
C6 N4 Mn1 109.1(3) . . ?
C7 N4 Mn1 108.0(3) . . ?
C14 N4 Mn1 106.3(3) . . ?
C3 C4 C5 119.3(6) . . ?
C3 C4 H4A 120.4 . . ?
C5 C4 H4A 120.4 . . ?
C8 N5 C13 118.1(5) . . ?
C8 N5 Mn1 114.5(4) . . ?
C13 N5 Mn1 127.3(4) . . ?
N3 C5 C4 122.6(5) . . ?
N3 C5 C6 114.0(5) . . ?
C4 C5 C6 123.3(5) . . ?
N4 C6 C5 112.1(4) . . ?
N4 C6 H6B 109.2 . . ?
C5 C6 H6B 109.2 . . ?
N4 C6 H6C 109.2 . . ?
C5 C6 H6C 109.2 . . ?
H6B C6 H6C 107.9 . . ?
N4 C7 C8 108.7(4) . . ?
N4 C7 H7A 109.9 . . ?
C8 C7 H7A 109.9 . . ?
N4 C7 H7B 109.9 . . ?
C8 C7 H7B 109.9 . . ?
H7A C7 H7B 108.3 . . ?
N5 C8 C9 122.4(6) . . ?
N5 C8 C7 116.9(5) . . ?
C9 C8 C7 120.7(6) . . ?
C10 C9 C8 117.5(7) . . ?
C10 C9 H9A 121.2 . . ?
C8 C9 H9A 121.2 . . ?
C9 C10 C12 121.1(7) . . ?
C9 C10 H10A 119.4 . . ?
C12 C10 H10A 119.4 . . ?
C10 C12 C13 118.4(7) . . ?
C10 C12 H12A 120.8 . . ?
C13 C12 H12A 120.8 . . ?
N5 C13 C12 122.5(6) . . ?
N5 C13 H13A 118.7 . . ?
C12 C13 H13A 118.7 . . ?
N4 C14 C15 116.2(4) . . ?
N4 C14 H14A 108.2 . . ?
C15 C14 H14A 108.2 . . ?
N4 C14 H14B 108.2 . . ?
C15 C14 H14B 108.2 . . ?
H14A C14 H14B 107.4 . . ?
O1 C15 N2 127.1(5) . . ?
O1 C15 C14 118.4(5) . . ?
N2 C15 C14 114.5(4) . . ?
C17 C16 N2 129.8(5) . . ?
C17 C16 C21 117.8(5) . . ?
N2 C16 C21 112.4(4) . . ?
C16 C17 C18 121.4(6) . . ?
C16 C17 H17A 119.3 . . ?
C18 C17 H17A 119.3 . . ?
C19 C18 C17 121.3(6) . . ?
C19 C18 H18A 119.3 . . ?
C17 C18 H18A 119.3 . . ?
C20 C19 C18 118.9(6) . . ?
C20 C19 H19A 120.5 . . ?
C18 C19 H19A 120.5 . . ?
C19 C20 C22 123.6(6) . . ?
C19 C20 C21 119.7(5) . . ?
C22 C20 C21 116.7(6) . . ?
N1 C21 C20 122.2(5) . . ?
N1 C21 C16 117.0(4) . . ?
C20 C21 C16 120.7(5) . . ?
C23 C22 C20 119.8(5) . . ?
C23 C22 H22A 120.1 . . ?
C20 C22 H22A 120.1 . . ?
C24 C23 C22 120.2(5) . . ?
C24 C23 H23A 119.9 . . ?
C22 C23 H23A 119.9 . . ?
N1 C24 C23 122.1(6) . . ?
N1 C24 H24A 119.0 . . ?
C23 C24 H24A 119.0 . . ?
O2 C25 H25A 109.5 . . ?
O2 C25 H25B 109.5 . . ?
H25A C25 H25B 109.5 . . ?
O2 C25 H25C 109.5 . . ?
H25A C25 H25C 109.5 . . ?
H25B C25 H25C 109.5 . . ?

loop_
_geom_bond_atom_site_label_1
_geom_bond_atom_site_label_2
_geom_bond_distance
_geom_bond_site_symmetry_2
_geom_bond_publ_flag
Mn1 O2 1.812(4) . ?
Mn1 N2 1.961(4) . ?
Mn1 N1 2.073(4) . ?
Mn1 N4 2.195(4) . ?
Mn1 N5 2.204(4) . ?
Mn1 N3 2.237(5) . ?
O1 C15 1.220(6) . ?
N1 C24 1.331(6) . ?
N1 C21 1.365(6) . ?
C1 N3 1.346(7) . ?
C1 C2 1.360(10) . ?
C1 H1A 0.9300 . ?
Cl02 O3 1.203(12) . ?
Cl02 O8 1.259(12) . ?
Cl02 O6 1.296(12) . ?
Cl02 O5 1.432(13) . ?
O2 C25 1.398(8) . ?
N2 C15 1.361(6) . ?
N2 C16 1.409(7) . ?
C2 C3 1.398(10) . ?
C2 H2A 0.9300 . ?
N3 C5 1.353(6) . ?
C3 C4 1.368(9) . ?
C3 H3B 0.9300 . ?
N4 C6 1.464(7) . ?
N4 C7 1.489(7) . ?
N4 C14 1.501(7) . ?
C4 C5 1.371(8) . ?
C4 H4A 0.9300 . ?
N5 C8 1.336(7) . ?
N5 C13 1.337(7) . ?
C5 C6 1.519(8) . ?
C6 H6B 0.9700 . ?
C6 H6C 0.9700 . ?
C7 C8 1.522(9) . ?
C7 H7A 0.9700 . ?
C7 H7B 0.9700 . ?
C8 C9 1.407(8) . ?
C9 C10 1.350(11) . ?
C9 H9A 0.9300 . ?
C10 C12 1.366(11) . ?
C10 H10A 0.9300 . ?
C12 C13 1.378(10) . ?
C12 H12A 0.9300 . ?
C13 H13A 0.9300 . ?
C14 C15 1.504(8) . ?
C14 H14A 0.9700 . ?
C14 H14B 0.9700 . ?
C16 C17 1.367(7) . ?
C16 C21 1.436(7) . ?
C17 C18 1.398(9) . ?
C17 H17A 0.9300 . ?
C18 C19 1.396(11) . ?
C18 H18A 0.9300 . ?
C19 C20 1.391(9) . ?
C19 H19A 0.9300 . ?
C20 C22 1.403(9) . ?
C20 C21 1.412(7) . ?
C22 C23 1.373(10) . ?
C22 H22A 0.9300 . ?
C23 C24 1.373(9) . ?
C23 H23A 0.9300 . ?
C24 H24A 0.9300 . ?
C25 H25A 0.9600 . ?
C25 H25B 0.9600 . ?
C25 H25C 0.9600 . ?
